data_7705920
loop_
_publ_author_name
'Trehoux, Alexandre'
'Guillot, R\'egis'
'Clemancey, Martin'
'Blondin, Genevi\`eve'
'Latour, Jean-Marc'
'Mahy, Jean-Pierre'
'Avenier, Fr\'ed\'eric'

_publ_section_title
;
 Bioinspired symmetrical and unsymmetrical diiron complexes for selective
 oxidation catalysis with hydrogen peroxide.
;
_journal_issue 46
_journal_name_full 'Dalton transactions (Cambridge, England : 2003)'
_journal_page_first 16657
_journal_page_last 16661
_journal_paper_doi 10.1039/d0dt03308a
_journal_volume 49
_journal_year 2020
_chemical_formula_moiety 'C41 H64 Fe2 N6 O9, 4(Cl O4), O'
_chemical_formula_sum 'C41 H64 Cl4 Fe2 N6 O26'
_chemical_formula_weight 1310.48
_space_group_crystal_system monoclinic
_space_group_IT_number 12
_space_group_name_Hall '-C 2y'
_space_group_name_H-M_alt 'C 1 2/m 1'
_atom_sites_solution_hydrogens mixed
_audit_creation_method SHELXL-2018/3
_audit_update_record
;
2020-11-02 deposited with the CCDC.	2020-11-05 downloaded from the CCDC.
;
_cell_angle_alpha 90
_cell_angle_beta 109.3840(10)
_cell_angle_gamma 90
_cell_formula_units_Z 4
_cell_length_a 28.7372(12)
_cell_length_b 12.3704(5)
_cell_length_c 19.2633(7)
_cell_measurement_reflns_used 9843
_cell_measurement_temperature 100(1)
_cell_measurement_theta_max 28.27
_cell_measurement_theta_min 2.71
_cell_volume 6459.8(4)
_computing_cell_refinement 'Bruker SAINT'
_computing_data_collection 'Bruker APEX2'
_computing_data_reduction 'Bruker SAINT'
_computing_molecular_graphics 'MERCURY 4.3.1'
_computing_publication_material 'SHELXL-2018/3 (Sheldrick, 2018)'
_computing_structure_refinement SHELXLE
_computing_structure_solution 'SHELXS-97 (Sheldrick, 2008)'
_diffrn_ambient_temperature 100(1)
_diffrn_measured_fraction_theta_full 0.979
_diffrn_measured_fraction_theta_max 0.967
_diffrn_measurement_device_type 'Bruker APEX-II CCD'
_diffrn_measurement_method '\f and \w scans'
_diffrn_radiation_type MoK\a
_diffrn_radiation_wavelength 0.71073
_diffrn_reflns_av_R_equivalents 0.0265
_diffrn_reflns_av_unetI/netI 0.0187
_diffrn_reflns_Laue_measured_fraction_full 0.979
_diffrn_reflns_Laue_measured_fraction_max 0.967
_diffrn_reflns_limit_h_max 37
_diffrn_reflns_limit_h_min -38
_diffrn_reflns_limit_k_max 16
_diffrn_reflns_limit_k_min -16
_diffrn_reflns_limit_l_max 25
_diffrn_reflns_limit_l_min -18
_diffrn_reflns_number 47118
_diffrn_reflns_point_group_measured_fraction_full 0.979
_diffrn_reflns_point_group_measured_fraction_max 0.967
_diffrn_reflns_theta_full 25.000
_diffrn_reflns_theta_max 28.332
_diffrn_reflns_theta_min 1.502
_exptl_absorpt_coefficient_mu 0.691
_exptl_absorpt_correction_T_max 0.9112
_exptl_absorpt_correction_T_min 0.5841
_exptl_absorpt_correction_type multi-scan
_exptl_absorpt_process_details SADABS
_exptl_crystal_colour orange
_exptl_crystal_density_diffrn 1.347
_exptl_crystal_description plate
_exptl_crystal_F_000 2720
_exptl_crystal_size_max 0.310
_exptl_crystal_size_mid 0.200
_exptl_crystal_size_min 0.180
_refine_diff_density_max 2.613
_refine_diff_density_min -2.120
_refine_diff_density_rms 0.169
_refine_ls_extinction_coef 0.0012(3)
_refine_ls_extinction_expression Fc^*^=kFc[1+0.001xFc^2^\l^3^/sin(2\q)]^-1/4^
_refine_ls_extinction_method 'SHELXL-2018/3 (Sheldrick 2018)'
_refine_ls_goodness_of_fit_ref 1.214
_refine_ls_hydrogen_treatment mixed
_refine_ls_matrix_type full
_refine_ls_number_parameters 465
_refine_ls_number_reflns 8160
_refine_ls_number_restraints 385
_refine_ls_restrained_S_all 1.254
_refine_ls_R_factor_all 0.1075
_refine_ls_R_factor_gt 0.0930
_refine_ls_shift/su_max 0.000
_refine_ls_shift/su_mean 0.000
_refine_ls_structure_factor_coef Fsqd
_refine_ls_weighting_details 'w=1/[\s^2^(Fo^2^)+(0.1595P)^2^+24.7046P] where P=(Fo^2^+2Fc^2^)/3'
_refine_ls_weighting_scheme calc
_refine_ls_wR_factor_gt 0.2774
_refine_ls_wR_factor_ref 0.2963
_reflns_Friedel_coverage 0.000
_reflns_number_gt 6733
_reflns_number_total 8160
_reflns_threshold_expression 'I > 2\s(I)'
_cod_data_source_file d0dt03308a2.cif
_cod_data_source_block 3
_cod_original_cell_volume 6459.7(4)
_cod_original_sg_symbol_H-M 'C 2/m'
_cod_database_code 7705920
_shelx_space_group_comment
;
The symmetry employed for this shelxl refinement is uniquely defined
by the following loop, which should always be used as a source of
symmetry information in preference to the above space-group names.
They are only intended as comments.
;
_shelx_estimated_absorpt_t_min 0.826
_shelx_estimated_absorpt_t_max 0.893

loop_
_space_group_symop_operation_xyz
'x, y, z'
'-x, y, -z'
'x+1/2, y+1/2, z'
'-x+1/2, y+1/2, -z'
'-x, -y, -z'
'x, -y, z'
'-x+1/2, -y+1/2, -z'
'x+1/2, -y+1/2, z'

loop_
_atom_site_label
_atom_site_type_symbol
_atom_site_fract_x
_atom_site_fract_y
_atom_site_fract_z
_atom_site_U_iso_or_equiv
_atom_site_adp_type
_atom_site_occupancy
_atom_site_site_symmetry_order
_atom_site_calc_flag
_atom_site_refinement_flags_posn
_atom_site_refinement_flags_adp
_atom_site_refinement_flags_occupancy
_atom_site_disorder_assembly
_atom_site_disorder_group
C14A C 0.0120(4) 0.500000 0.1527(5) 0.022(2) Uani 0.5 2 d S TU P A 1
H14A H 0.047950 0.499996 0.164675 0.026 Uiso 0.5 2 calc R U P A 1
C13A C -0.0121(4) 0.4020(13) 0.1064(8) 0.030(2) Uani 0.5 1 d . U P A 1
H13A H -0.047458 0.413434 0.086307 0.036 Uiso 0.5 1 calc R U P A 1
H13B H 0.000253 0.394825 0.065438 0.036 Uiso 0.5 1 calc R U P A 1
C14B C -0.0129(7) 0.500000 0.1399(7) 0.042(3) Uani 0.5 2 d S TU P A 2
H14B H -0.048779 0.499997 0.116402 0.051 Uiso 0.5 2 calc R U P A 2
C13B C 0.0068(5) 0.4018(16) 0.1151(9) 0.045(3) Uani 0.5 1 d . U P A 2
H13C H 0.042039 0.410600 0.125794 0.054 Uiso 0.5 1 calc R U P A 2
H13D H -0.008286 0.395202 0.062181 0.054 Uiso 0.5 1 calc R U P A 2
O102 O 0.2526(17) -0.021(10) 0.7248(17) 0.20(4) Uani 0.25 1 d . . P B -1
O101 O 0.3763(15) 0.310(3) 0.437(3) 0.080(12) Uani 0.125 1 d . . P . .
C1 C -0.04604(19) 0.2334(5) 0.1137(3) 0.0561(14) Uani 1 1 d . . . . .
H1A H -0.038595 0.158017 0.126633 0.067 Uiso 1 1 calc R U . . .
H1B H -0.054746 0.240087 0.060754 0.067 Uiso 1 1 calc R U . . .
C2 C -0.08948(16) 0.2689(4) 0.1370(3) 0.0426(10) Uani 1 1 d . . . . .
C3 C -0.13766(18) 0.2412(5) 0.0955(3) 0.0504(12) Uani 1 1 d . . . . .
O100 O -0.002(3) 0(81) 0.473(2) 0.19(3) Uani 0.125 1 d . . P C -1
C4 C -0.17430(16) 0.2712(4) 0.1252(3) 0.0486(11) Uani 1 1 d . . . . .
C5 C -0.16230(17) 0.3240(5) 0.1929(3) 0.0480(11) Uani 1 1 d . . . . .
C6 C -0.11365(15) 0.3506(4) 0.2277(3) 0.0385(9) Uani 1 1 d . . . . .
H6 H -0.105274 0.389703 0.271372 0.046 Uiso 1 1 calc R U . . .
C7 C 0.04372(18) 0.2401(5) 0.1569(3) 0.0563(14) Uani 1 1 d . . . . .
H7A H 0.053412 0.254456 0.114119 0.068 Uiso 1 1 calc R U . . .
H7B H 0.037623 0.163103 0.158299 0.068 Uiso 1 1 calc R U . . .
C8 C 0.08499(16) 0.2723(4) 0.2255(3) 0.0455(11) Uani 1 1 d . . . . .
C9 C 0.13332(19) 0.2416(6) 0.2360(3) 0.0602(15) Uani 1 1 d . . . . .
C10 C 0.16806(18) 0.2658(6) 0.3038(3) 0.0590(15) Uani 1 1 d . . . . .
C11 C 0.15568(18) 0.3215(5) 0.3584(3) 0.0545(13) Uani 1 1 d . . . . .
C12 C 0.10689(16) 0.3488(4) 0.3423(2) 0.0420(10) Uani 1 1 d . . . . .
H12 H 0.097403 0.385255 0.377637 0.050 Uiso 1 1 calc R U . . .
C15 C -0.1494(2) 0.1844(7) 0.0229(3) 0.0716(18) Uani 1 1 d . . . . .
H15A H -0.134123 0.114367 0.030331 0.107 Uiso 1 1 calc R U . . .
H15B H -0.137124 0.226099 -0.009322 0.107 Uiso 1 1 calc R U . . .
H15C H -0.184495 0.176278 0.001213 0.107 Uiso 1 1 calc R U . . .
C16 C -0.2015(2) 0.3525(6) 0.2251(4) 0.0701(19) Uani 1 1 d . . . . .
H16A H -0.188077 0.400258 0.266170 0.105 Uiso 1 1 calc R U . . .
H16B H -0.213293 0.287845 0.241335 0.105 Uiso 1 1 calc R U . . .
H16C H -0.228390 0.387644 0.188426 0.105 Uiso 1 1 calc R U . . .
N1 N -0.00206(12) 0.3001(3) 0.15024(19) 0.0353(7) Uani 1 1 d . . . . .
N2 N -0.07768(12) 0.3221(3) 0.2009(2) 0.0357(7) Uani 1 1 d . . . . .
N3 N 0.07222(12) 0.3249(3) 0.2774(2) 0.0369(8) Uani 1 1 d . . . . .
O1 O -0.00239(12) 0.500000 0.21820(19) 0.0251(7) Uani 1 2 d S T P . .
O2 O -0.22305(13) 0.2524(4) 0.0860(2) 0.0640(11) Uani 1 1 d . . . . .
O3 O 0.21637(15) 0.2410(5) 0.3149(3) 0.0876(17) Uani 1 1 d . . . . .
Fe1 Fe -0.00289(2) 0.34981(4) 0.25676(3) 0.0274(2) Uani 1 1 d . . . . .
Cl1 Cl 0.37976(8) -0.02565(16) 0.43768(11) 0.0410(6) Uani 0.5 1 d . . P . .
O6 O 0.4032(3) 0.000000 0.3874(4) 0.085(2) Uani 1 2 d S T P . .
O7 O 0.4067(2) 0.000000 0.5094(3) 0.083(2) Uani 1 2 d S T P . .
O8 O 0.3312(2) 0.000000 0.4176(4) 0.089(2) Uani 1 2 d S T P . .
O9 O 0.3767(6) 0.1381(9) 0.4363(11) 0.125(6) Uani 0.5 1 d . . P . .
Cl4 Cl 0.12286(6) 0.500000 0.06047(12) 0.0574(5) Uani 1 2 d S T P . .
C17 C -0.2412(3) 0.1474(7) 0.0916(6) 0.115(4) Uani 1 1 d . . . . .
H17A H -0.240445 0.135230 0.141178 0.173 Uiso 1 1 calc R U . . .
H17B H -0.220850 0.094675 0.078878 0.173 Uiso 1 1 calc R U . . .
H17C H -0.274455 0.141201 0.058630 0.173 Uiso 1 1 calc R U . . .
C18 C 0.1476(2) 0.1844(8) 0.1771(4) 0.089(3) Uani 1 1 d . . . . .
H18A H 0.148002 0.235286 0.139625 0.134 Uiso 1 1 calc R U . . .
H18B H 0.124111 0.128380 0.155714 0.134 Uiso 1 1 calc R U . . .
H18C H 0.179807 0.153223 0.198296 0.134 Uiso 1 1 calc R U . . .
C19 C 0.1925(2) 0.3492(7) 0.4314(4) 0.075(2) Uani 1 1 d . . . . .
H19A H 0.176303 0.386287 0.460723 0.112 Uiso 1 1 calc R U . . .
H19B H 0.217572 0.394959 0.424420 0.112 Uiso 1 1 calc R U . . .
H19C H 0.207363 0.284059 0.456035 0.112 Uiso 1 1 calc R U . . .
C20 C 0.2364(3) 0.1519(10) 0.3585(6) 0.123(5) Uani 1 1 d . . . . .
H20A H 0.226900 0.152914 0.401751 0.184 Uiso 1 1 calc R U . . .
H20B H 0.271754 0.154371 0.372600 0.184 Uiso 1 1 calc R U . . .
H20C H 0.224529 0.086801 0.331228 0.184 Uiso 1 1 calc R U . . .
C21 C -0.0030(3) 0.3460(8) 0.4129(4) 0.090(3) Uani 1 1 d . . . D -1
H21A H -0.003603 0.396440 0.450478 0.135 Uiso 1 1 calc R U . D -1
H21B H -0.031389 0.299825 0.401442 0.135 Uiso 1 1 calc R U . D -1
H21C H 0.026423 0.303000 0.430174 0.135 Uiso 1 1 calc R U . D -1
O4 O -0.00339(15) 0.1902(3) 0.2871(2) 0.055 Uani 1 1 d D . . . .
H100 H 0.0260(12) 0.161(5) 0.322(3) 0.071 Uiso 1 1 d D U . . .
H101 H -0.0296(14) 0.177(6) 0.305(3) 0.071 Uiso 1 1 d D U . . .
O5 O -0.00358(10) 0.4027(3) 0.34952(15) 0.037 Uani 1 1 d D . . . .
H102 H 0.003828 0.500000 0.348427 0.047 Uiso 1 2 d DS U P . .
O16 O 0.1411(4) 0.500000 -0.0013(7) 0.134(4) Uani 1 2 d S T P . .
O17 O 0.0950(3) 0.4080(7) 0.0525(4) 0.126(3) Uani 1 1 d . . . . .
O18 O 0.1645(5) 0.500000 0.1184(9) 0.199(8) Uani 1 2 d S T P . .
Cl1_1 Cl 0.0107(3) 0.000000 0.0062(8) 0.076(3) Uani 0.5 2 d DS TU P E 1
O1_1 O 0.0338(12) -0.015(2) 0.0837(9) 0.167(11) Uani 0.25 1 d D U P E 1
O2_1 O -0.0053(14) 0.1106(11) -0.005(2) 0.068(5) Uani 0.25 1 d D U P E 1
O3_1 O -0.0318(9) -0.067(2) -0.0188(16) 0.149(11) Uani 0.25 1 d D U P E 1
O4_1 O 0.0439(11) -0.017(2) -0.0329(19) 0.151(9) Uani 0.25 1 d D U P E 1
Cl1_2 Cl -0.10414(12) 0.000000 0.2416(2) 0.0481(7) Uani 0.5 2 d DS TU P F 1
O1_2 O -0.1569(3) 0.000000 0.2170(6) 0.0481(7) Uani 0.5 2 d DS TU P F 1
O2_2 O -0.0835(5) 0.0878(9) 0.2910(8) 0.0481(7) Uani 0.25 1 d D U P F 1
O3_2 O -0.0884(3) 0.000000 0.1818(5) 0.0481(7) Uani 0.5 2 d DS TU P F 1
O4_2 O -0.0918(5) -0.1015(8) 0.2782(8) 0.0481(7) Uani 0.25 1 d D U P F 1
Cl1_3 Cl 0.09451(12) 0.000000 0.3362(4) 0.137(2) Uani 1 2 d DS TU P . .
O1_3 O 0.0768(9) 0.0860(18) 0.3688(14) 0.141(8) Uani 0.5 1 d D U P . .
O2_3 O 0.0673(6) 0.000000 0.2556(6) 0.173(5) Uani 1 2 d DS TU P . .
O3_3 O 0.0805(6) -0.0996(15) 0.3633(13) 0.112(6) Uani 0.5 1 d D U P . .
O4_3 O 0.1450(4) 0.000000 0.3478(15) 0.289(11) Uani 1 2 d DS TU P . .

loop_
_atom_site_aniso_label
_atom_site_aniso_U_11
_atom_site_aniso_U_22
_atom_site_aniso_U_33
_atom_site_aniso_U_23
_atom_site_aniso_U_13
_atom_site_aniso_U_12
C14A 0.009(4) 0.046(6) 0.013(4) 0.000 0.006(4) 0.000
C13A 0.027(5) 0.041(5) 0.022(4) -0.005(3) 0.009(5) -0.001(5)
C14B 0.046(8) 0.065(9) 0.018(6) 0.000 0.014(6) 0.000
C13B 0.046(8) 0.064(7) 0.028(6) -0.003(5) 0.018(7) 0.006(8)
O102 0.29(4) 0.20(11) 0.091(19) 0.00(3) 0.06(2) 0.09(8)
O101 0.08(2) 0.051(18) 0.13(4) 0.01(2) 0.07(3) 0.007(17)
C1 0.044(2) 0.074(4) 0.054(3) -0.034(3) 0.022(2) -0.017(2)
C2 0.035(2) 0.056(3) 0.036(2) -0.0074(19) 0.0101(17) -0.0090(19)
C3 0.038(2) 0.064(3) 0.043(3) -0.008(2) 0.0065(19) -0.016(2)
O100 0.17(5) 0.28(8) 0.08(3) 0(81) 0.01(4) 0(81)
C4 0.031(2) 0.059(3) 0.051(3) 0.002(2) 0.0071(18) -0.0122(19)
C5 0.030(2) 0.062(3) 0.055(3) -0.003(2) 0.0178(19) -0.009(2)
C6 0.0310(19) 0.051(2) 0.037(2) -0.0027(17) 0.0163(16) -0.0083(16)
C7 0.044(2) 0.082(4) 0.040(3) -0.019(2) 0.0081(19) 0.023(2)
C8 0.031(2) 0.067(3) 0.038(2) -0.002(2) 0.0111(17) 0.014(2)
C9 0.039(2) 0.100(5) 0.045(3) -0.002(3) 0.018(2) 0.022(3)
C10 0.032(2) 0.096(4) 0.051(3) 0.003(3) 0.016(2) 0.014(2)
C11 0.033(2) 0.083(4) 0.043(3) 0.000(2) 0.0054(19) 0.008(2)
C12 0.032(2) 0.059(3) 0.031(2) -0.0001(17) 0.0060(16) 0.0096(18)
C15 0.052(3) 0.101(5) 0.054(3) -0.031(3) 0.007(3) -0.027(3)
C16 0.036(3) 0.093(5) 0.089(5) -0.019(4) 0.031(3) -0.014(3)
N1 0.0292(15) 0.0449(19) 0.0321(17) -0.0096(14) 0.0107(13) 0.0028(14)
N2 0.0256(15) 0.0451(19) 0.0370(18) -0.0037(15) 0.0113(13) -0.0049(14)
N3 0.0233(15) 0.051(2) 0.0344(18) -0.0016(15) 0.0068(13) 0.0079(14)
O1 0.0224(15) 0.0385(19) 0.0168(16) 0.000 0.0097(12) 0.000
O2 0.0347(17) 0.080(3) 0.063(2) 0.000(2) -0.0026(16) -0.0180(18)
O3 0.039(2) 0.154(5) 0.074(3) 0.023(3) 0.024(2) 0.034(3)
Fe1 0.0222(3) 0.0358(3) 0.0245(3) 0.00079(19) 0.0084(2) 0.00061(18)
Cl1 0.0408(9) 0.0501(19) 0.0342(9) 0.0002(7) 0.0153(7) -0.0019(7)
O6 0.079(4) 0.133(7) 0.058(4) 0.000 0.042(3) 0.000
O7 0.058(4) 0.142(7) 0.040(3) 0.000 0.007(3) 0.000
O8 0.049(3) 0.142(7) 0.071(4) 0.000 0.015(3) 0.000
O9 0.121(11) 0.051(6) 0.219(18) -0.003(8) 0.077(12) 0.005(6)
Cl4 0.0302(7) 0.0774(13) 0.0598(11) 0.000 0.0085(7) 0.000
C17 0.048(4) 0.096(6) 0.160(9) 0.045(6) -0.022(5) -0.037(4)
C18 0.055(3) 0.157(8) 0.056(4) -0.011(4) 0.019(3) 0.053(4)
C19 0.038(3) 0.120(6) 0.052(3) -0.015(3) -0.004(2) 0.022(3)
C20 0.078(5) 0.179(11) 0.130(8) 0.078(8) 0.059(6) 0.075(6)
C21 0.093(6) 0.125(7) 0.058(4) 0.021(4) 0.033(4) 0.005(5)
O4 0.058 0.045 0.062 0.013 0.020 0.000
O5 0.034 0.055 0.023 0.004 0.013 -0.001
O16 0.125(8) 0.138(9) 0.189(11) 0.000 0.120(8) 0.000
O17 0.118(5) 0.162(7) 0.098(5) -0.005(5) 0.034(4) -0.071(5)
O18 0.161(11) 0.129(9) 0.189(14) 0.000 -0.100(10) 0.000
Cl1_1 0.114(9) 0.0508(18) 0.070(5) 0.000 0.042(6) 0.000
O1_1 0.32(3) 0.011(17) 0.100(11) 0.001(7) -0.027(12) -0.021(13)
O2_1 0.094(16) 0.081(9) 0.034(11) 0.009(11) 0.027(12) 0.002(11)
O3_1 0.20(2) 0.146(19) 0.106(17) -0.048(18) 0.065(16) -0.116(19)
O4_1 0.21(2) 0.028(18) 0.27(2) -0.004(14) 0.161(19) -0.012(12)
Cl1_2 0.0472(14) 0.0167(10) 0.0691(19) 0.000 0.0042(13) 0.000
O1_2 0.0472(14) 0.0167(10) 0.0691(19) 0.000 0.0042(13) 0.000
O2_2 0.0472(14) 0.0167(10) 0.0691(19) 0.000 0.0042(13) 0.000
O3_2 0.0472(14) 0.0167(10) 0.0691(19) 0.000 0.0042(13) 0.000
O4_2 0.0472(14) 0.0167(10) 0.0691(19) 0.000 0.0042(13) 0.000
Cl1_3 0.0735(18) 0.0541(14) 0.275(6) 0.000 0.046(3) 0.000
O1_3 0.172(18) 0.062(8) 0.144(12) 0.017(9) -0.007(13) 0.063(11)
O2_3 0.223(14) 0.187(14) 0.123(9) 0.000 0.078(9) 0.000
O3_3 0.083(8) 0.048(7) 0.156(13) 0.002(9) -0.026(9) 0.015(7)
O4_3 0.081(7) 0.172(14) 0.60(3) 0.000 0.098(11) 0.000

loop_
_atom_type_symbol
_atom_type_description
_atom_type_scat_dispersion_real
_atom_type_scat_dispersion_imag
_atom_type_scat_source
C C 0.0031 0.0016 'International Tables Vol C Tables 4.2.6.8 and 6.1.1.4'
H H 0.0000 0.0000 'International Tables Vol C Tables 4.2.6.8 and 6.1.1.4'
N N 0.0061 0.0033 'International Tables Vol C Tables 4.2.6.8 and 6.1.1.4'
O O 0.0109 0.0061 'International Tables Vol C Tables 4.2.6.8 and 6.1.1.4'
Cl Cl 0.1484 0.1591 'International Tables Vol C Tables 4.2.6.8 and 6.1.1.4'
Fe Fe 0.3463 0.8444 'International Tables Vol C Tables 4.2.6.8 and 6.1.1.4'

loop_
_geom_angle_atom_site_label_1
_geom_angle_atom_site_label_2
_geom_angle_atom_site_label_3
_geom_angle
_geom_angle_site_symmetry_1
_geom_angle_site_symmetry_3
_geom_angle_publ_flag
O1 C14A C13A 107.6(7) . . ?
O1 C14A C13A 107.6(7) . 6_565 ?
C13A C14A C13A 105.0(13) . 6_565 ?
N1 C13A C14A 112.0(9) . . ?
O1 C14B C13B 111.6(10) . 6_565 ?
O1 C14B C13B 111.6(10) . . ?
C13B C14B C13B 109.9(17) 6_565 . ?
C14B C13B N1 113.8(11) . . ?
N1 C1 C2 110.7(4) . . ?
N2 C2 C3 123.3(4) . . ?
N2 C2 C1 115.5(4) . . ?
C3 C2 C1 121.1(4) . . ?
C2 C3 C4 116.0(5) . . ?
C2 C3 C15 121.6(5) . . ?
C4 C3 C15 122.4(4) . . ?
O2 C4 C5 119.0(5) . . ?
O2 C4 C3 119.8(5) . . ?
C5 C4 C3 121.2(4) . . ?
C6 C5 C4 117.6(4) . . ?
C6 C5 C16 121.6(5) . . ?
C4 C5 C16 120.7(5) . . ?
N2 C6 C5 122.4(4) . . ?
N1 C7 C8 111.2(4) . . ?
N3 C8 C9 122.1(4) . . ?
N3 C8 C7 116.8(4) . . ?
C9 C8 C7 120.9(4) . . ?
C8 C9 C10 116.7(5) . . ?
C8 C9 C18 121.9(5) . . ?
C10 C9 C18 121.3(5) . . ?
O3 C10 C9 118.3(5) . . ?
O3 C10 C11 119.5(5) . . ?
C9 C10 C11 122.1(4) . . ?
C12 C11 C10 116.6(5) . . ?
C12 C11 C19 120.5(5) . . ?
C10 C11 C19 122.9(5) . . ?
N3 C12 C11 122.7(4) . . ?
C1 N1 C7 110.9(4) . . ?
C1 N1 C13B 120.3(7) . . ?
C7 N1 C13B 100.5(6) . . ?
C1 N1 C13A 103.2(6) . . ?
C7 N1 C13A 118.2(6) . . ?
C1 N1 Fe1 109.6(3) . . ?
C7 N1 Fe1 110.6(3) . . ?
C13B N1 Fe1 104.5(7) . . ?
C13A N1 Fe1 103.8(6) . . ?
C2 N2 C6 119.3(4) . . ?
C2 N2 Fe1 117.3(3) . . ?
C6 N2 Fe1 123.3(3) . . ?
C8 N3 C12 119.8(4) . . ?
C8 N3 Fe1 116.8(3) . . ?
C12 N3 Fe1 123.0(3) . . ?
C14A O1 Fe1 111.18(10) . 6_565 ?
C14B O1 Fe1 111.38(11) . . ?
C14A O1 Fe1 111.18(10) . . ?
Fe1 O1 Fe1 136.16(18) 6_565 . ?
C4 O2 C17 116.5(5) . . ?
C10 O3 C20 117.9(6) . . ?
O5 Fe1 O1 91.88(13) . . ?
O5 Fe1 O4 93.43(16) . . ?
O1 Fe1 O4 174.69(15) . . ?
O5 Fe1 N3 101.76(13) . . ?
O1 Fe1 N3 94.22(15) . . ?
O4 Fe1 N3 84.74(16) . . ?
O5 Fe1 N2 102.11(13) . . ?
O1 Fe1 N2 95.39(15) . . ?
O4 Fe1 N2 83.45(16) . . ?
N3 Fe1 N2 153.90(16) . . ?
O5 Fe1 N1 176.57(14) . . ?
O1 Fe1 N1 84.69(14) . . ?
O4 Fe1 N1 90.00(16) . . ?
N3 Fe1 N1 78.52(14) . . ?
N2 Fe1 N1 78.28(13) . . ?
Cl1 Cl1 O8 76.48(11) 6 . ?
Cl1 Cl1 O7 76.69(10) 6 . ?
O8 Cl1 O7 114.5(4) . . ?
Cl1 Cl1 O6 76.77(10) 6 . ?
O8 Cl1 O6 116.0(5) . . ?
O7 Cl1 O6 113.9(4) . . ?
Cl1 Cl1 O9 176.6(6) 6 6 ?
O8 Cl1 O9 100.1(7) . 6 ?
O7 Cl1 O9 105.0(9) . 6 ?
O6 Cl1 O9 104.9(8) . 6 ?
Cl1 Cl1 O9 2.4(4) 6 . ?
O8 Cl1 O9 74.1(4) . . ?
O7 Cl1 O9 77.9(6) . . ?
O6 Cl1 O9 78.0(5) . . ?
O9 Cl1 O9 174.2(11) 6 . ?
Cl1 O6 Cl1 26.5(2) 6 . ?
Cl1 O7 Cl1 26.6(2) . 6 ?
Cl1 O8 Cl1 27.1(2) . 6 ?
Cl1 O9 Cl1 1.1(2) 6 . ?
O18 Cl4 O17 114.9(5) . . ?
O18 Cl4 O17 114.8(5) . 6_565 ?
O17 Cl4 O17 112.3(8) . 6_565 ?
O18 Cl4 O16 102.7(11) . . ?
O17 Cl4 O16 105.3(4) . . ?
O17 Cl4 O16 105.3(4) 6_565 . ?
C21 O5 Fe1 130.0(5) . . ?
Cl1_1 Cl1_1 O3_1 125(2) 5 5 ?
Cl1_1 Cl1_1 O3_1 125(2) 5 2 ?
O3_1 Cl1_1 O3_1 111(4) 5 2 ?
Cl1_1 Cl1_1 O2_1 84.0(16) 5 5 ?
O3_1 Cl1_1 O2_1 151(2) 5 5 ?
O3_1 Cl1_1 O2_1 41(3) 2 5 ?
Cl1_1 Cl1_1 O2_1 84.0(16) 5 2 ?
O3_1 Cl1_1 O2_1 41(3) 5 2 ?
O3_1 Cl1_1 O2_1 151(2) 2 2 ?
O2_1 Cl1_1 O2_1 168(3) 5 2 ?
Cl1_1 Cl1_1 O4_1 126(3) 5 . ?
O3_1 Cl1_1 O4_1 78.0(19) 5 . ?
O3_1 Cl1_1 O4_1 63(2) 2 . ?
O2_1 Cl1_1 O4_1 86.3(19) 5 . ?
O2_1 Cl1_1 O4_1 103(3) 2 . ?
Cl1_1 Cl1_1 O4_1 126(3) 5 6 ?
O3_1 Cl1_1 O4_1 63(2) 5 6 ?
O3_1 Cl1_1 O4_1 78.0(19) 2 6 ?
O2_1 Cl1_1 O4_1 103(3) 5 6 ?
O2_1 Cl1_1 O4_1 86.3(19) 2 6 ?
O4_1 Cl1_1 O4_1 17(2) . 6 ?
Cl1_1 Cl1_1 O3_1 35.8(14) 5 . ?
O3_1 Cl1_1 O3_1 160.4(9) 5 . ?
O3_1 Cl1_1 O3_1 89(3) 2 . ?
O2_1 Cl1_1 O3_1 48.3(17) 5 . ?
O2_1 Cl1_1 O3_1 120(2) 2 . ?
O4_1 Cl1_1 O3_1 112.9(15) . . ?
O4_1 Cl1_1 O3_1 124.2(18) 6 . ?
Cl1_1 Cl1_1 O3_1 35.8(14) 5 6 ?
O3_1 Cl1_1 O3_1 89(3) 5 6 ?
O3_1 Cl1_1 O3_1 160.4(9) 2 6 ?
O2_1 Cl1_1 O3_1 120(2) 5 6 ?
O2_1 Cl1_1 O3_1 48.3(17) 2 6 ?
O4_1 Cl1_1 O3_1 124.2(18) . 6 ?
O4_1 Cl1_1 O3_1 112.9(15) 6 6 ?
O3_1 Cl1_1 O3_1 72(3) . 6 ?
Cl1_1 Cl1_1 O1_1 119(3) 5 . ?
O3_1 Cl1_1 O1_1 80(2) 5 . ?
O3_1 Cl1_1 O1_1 67(2) 2 . ?
O2_1 Cl1_1 O1_1 84.3(19) 5 . ?
O2_1 Cl1_1 O1_1 99(3) 2 . ?
O4_1 Cl1_1 O1_1 112.0(16) . . ?
O4_1 Cl1_1 O1_1 114.4(16) 6 . ?
O3_1 Cl1_1 O1_1 109.1(15) . . ?
O3_1 Cl1_1 O1_1 118.6(17) 6 . ?
Cl1_1 Cl1_1 O1_1 119(3) 5 6 ?
O3_1 Cl1_1 O1_1 67(2) 5 6 ?
O3_1 Cl1_1 O1_1 80(2) 2 6 ?
O2_1 Cl1_1 O1_1 99(3) 5 6 ?
O2_1 Cl1_1 O1_1 84.3(19) 2 6 ?
O4_1 Cl1_1 O1_1 114.4(16) . 6 ?
O4_1 Cl1_1 O1_1 112.0(16) 6 6 ?
O3_1 Cl1_1 O1_1 118.5(17) . 6 ?
O3_1 Cl1_1 O1_1 109.1(15) 6 6 ?
O1_1 Cl1_1 O1_1 15(2) . 6 ?
Cl1_1 Cl1_1 O2_1 72.3(15) 5 . ?
O3_1 Cl1_1 O2_1 52(2) 5 . ?
O3_1 Cl1_1 O2_1 163(3) 2 . ?
O2_1 Cl1_1 O2_1 156.3(7) 5 . ?
O2_1 Cl1_1 O2_1 12(3) 2 . ?
O4_1 Cl1_1 O2_1 107.5(17) . . ?
O4_1 Cl1_1 O2_1 91(2) 6 . ?
O3_1 Cl1_1 O2_1 108.0(17) . . ?
O3_1 Cl1_1 O2_1 37(2) 6 . ?
O1_1 Cl1_1 O2_1 107.1(17) . . ?
O1_1 Cl1_1 O2_1 93(2) 6 . ?
O1_1 O1_1 O3_1 117.7(15) 6 2 ?
O1_1 O1_1 Cl1_1 82.6(10) 6 . ?
O3_1 O1_1 Cl1_1 42.0(9) 2 . ?
O1_1 O1_1 O3_1 50.4(13) 6 5 ?
O3_1 O1_1 O3_1 67(2) 2 5 ?
Cl1_1 O1_1 O3_1 38.5(8) . 5 ?
O1_1 O1_1 Cl1_1 84.1(8) 6 5 ?
O3_1 O1_1 Cl1_1 51.4(9) 2 5 ?
Cl1_1 O1_1 Cl1_1 16.5(8) . 5 ?
O3_1 O1_1 Cl1_1 49.4(8) 5 5 ?
O2_1 O2_1 O3_1 140(7) 2 6 ?
O2_1 O2_1 O3_1 30(6) 2 5 ?
O3_1 O2_1 O3_1 115(2) 6 5 ?
O2_1 O2_1 Cl1_1 95.5(19) 2 5 ?
O3_1 O2_1 Cl1_1 47.3(16) 6 5 ?
O3_1 O2_1 Cl1_1 68.1(12) 5 5 ?
O2_1 O2_1 Cl1_1 72.4(17) 2 . ?
O3_1 O2_1 Cl1_1 71.0(16) 6 . ?
O3_1 O2_1 Cl1_1 44.4(11) 5 . ?
Cl1_1 O2_1 Cl1_1 23.7(7) 5 . ?
O2_1 O3_1 Cl1_1 92(2) 6 5 ?
O2_1 O3_1 O2_1 10(3) 6 5 ?
Cl1_1 O3_1 O2_1 83.3(19) 5 5 ?
O2_1 O3_1 O4_1 118(4) 6 2 ?
Cl1_1 O3_1 O4_1 73(2) 5 2 ?
O2_1 O3_1 O4_1 111(3) 5 2 ?
O2_1 O3_1 O1_1 109(4) 6 2 ?
Cl1_1 O3_1 O1_1 71.1(19) 5 2 ?
O2_1 O3_1 O1_1 109(3) 5 2 ?
O4_1 O3_1 O1_1 121(3) 2 2 ?
O2_1 O3_1 Cl1_1 72.5(16) 6 . ?
Cl1_1 O3_1 Cl1_1 19.6(9) 5 . ?
O2_1 O3_1 Cl1_1 63.7(15) 5 . ?
O4_1 O3_1 Cl1_1 83.1(17) 2 . ?
O1_1 O3_1 Cl1_1 78.9(16) 2 . ?
O2_1 O3_1 O4_1 124(4) 6 5 ?
Cl1_1 O3_1 O4_1 62.6(16) 5 5 ?
O2_1 O3_1 O4_1 116(3) 5 5 ?
O4_1 O3_1 O4_1 13.6(17) 2 5 ?
O1_1 O3_1 O4_1 108(3) 2 5 ?
Cl1_1 O3_1 O4_1 75.0(14) . 5 ?
O2_1 O3_1 O1_1 115(4) 6 5 ?
Cl1_1 O3_1 O1_1 61.8(16) 5 5 ?
O2_1 O3_1 O1_1 113(3) 5 5 ?
O4_1 O3_1 O1_1 110(3) 2 5 ?
O1_1 O3_1 O1_1 11.8(17) 2 5 ?
Cl1_1 O3_1 O1_1 72.3(13) . 5 ?
O4_1 O3_1 O1_1 97(2) 5 5 ?
O2_1 O3_1 O3_1 126.7(14) 6 6 ?
Cl1_1 O3_1 O3_1 35(2) 5 6 ?
O2_1 O3_1 O3_1 117.9(19) 5 6 ?
O4_1 O3_1 O3_1 61.7(16) 2 6 ?
O1_1 O3_1 O3_1 62.3(15) 2 6 ?
Cl1_1 O3_1 O3_1 54.2(14) . 6 ?
O4_1 O3_1 O3_1 48.1(13) 5 6 ?
O1_1 O3_1 O3_1 50.4(13) 5 6 ?
O2_1 O3_1 O3_1 36.8(14) 6 2 ?
Cl1_1 O3_1 O3_1 55(2) 5 2 ?
O2_1 O3_1 O3_1 27.9(19) 5 2 ?
O4_1 O3_1 O3_1 101(2) 2 2 ?
O1_1 O3_1 O3_1 96(2) 2 2 ?
Cl1_1 O3_1 O3_1 35.8(14) . 2 ?
O4_1 O3_1 O3_1 99.3(19) 5 2 ?
O1_1 O3_1 O3_1 95.0(19) 5 2 ?
O3_1 O3_1 O3_1 90.003(3) 6 2 ?
O4_1 O4_1 O3_1 118.3(16) 6 2 ?
O4_1 O4_1 Cl1_1 81.5(10) 6 . ?
O3_1 O4_1 Cl1_1 43.3(9) 2 . ?
O4_1 O4_1 O3_1 48.1(13) 6 5 ?
O3_1 O4_1 O3_1 70(2) 2 5 ?
Cl1_1 O4_1 O3_1 39.4(8) . 5 ?
O4_1 O4_1 Cl1_1 83.4(8) 6 5 ?
O3_1 O4_1 Cl1_1 51.0(10) 2 5 ?
Cl1_1 O4_1 Cl1_1 14.9(9) . 5 ?
O3_1 O4_1 Cl1_1 49.1(8) 5 5 ?
O3_2 Cl1_2 O4_2 108.6(8) . . ?
O3_2 Cl1_2 O4_2 108.6(8) . 6 ?
O4_2 Cl1_2 O4_2 123.3(12) . 6 ?
O3_2 Cl1_2 O1_2 109.4(6) . . ?
O4_2 Cl1_2 O1_2 103.1(6) . . ?
O4_2 Cl1_2 O1_2 103.1(6) 6 . ?
O3_2 Cl1_2 O2_2 112.2(8) . . ?
O4_2 Cl1_2 O2_2 110.9(7) . . ?
O4_2 Cl1_2 O2_2 13.1(8) 6 . ?
O1_2 Cl1_2 O2_2 112.2(7) . . ?
O3_2 Cl1_2 O2_2 112.2(8) . 6 ?
O4_2 Cl1_2 O2_2 13.1(8) . 6 ?
O4_2 Cl1_2 O2_2 110.9(7) 6 6 ?
O1_2 Cl1_2 O2_2 112.2(7) . 6 ?
O2_2 Cl1_2 O2_2 98.2(11) . 6 ?
O4_2 O2_2 Cl1_2 82(3) 6 . ?
O2_2 O4_2 Cl1_2 85(3) 6 . ?
O4_3 Cl1_3 O1_3 116.1(12) . 6 ?
O4_3 Cl1_3 O1_3 116.1(12) . . ?
O1_3 Cl1_3 O1_3 98(3) 6 . ?
O4_3 Cl1_3 O3_3 110.0(8) . 6 ?
O1_3 Cl1_3 O3_3 107.3(9) 6 6 ?
O1_3 Cl1_3 O3_3 10(2) . 6 ?
O4_3 Cl1_3 O3_3 110.0(8) . . ?
O1_3 Cl1_3 O3_3 10(2) 6 . ?
O1_3 Cl1_3 O3_3 107.3(9) . . ?
O3_3 Cl1_3 O3_3 117(2) 6 . ?
O4_3 Cl1_3 O2_3 109.0(12) . . ?
O1_3 Cl1_3 O2_3 108.7(11) 6 . ?
O1_3 Cl1_3 O2_3 108.7(11) . . ?
O3_3 Cl1_3 O2_3 105.3(10) 6 . ?
O3_3 Cl1_3 O2_3 105.3(10) . . ?
O3_3 O1_3 Cl1_3 93(5) 6 . ?
O1_3 O3_3 Cl1_3 77(4) 6 . ?

loop_
_geom_bond_atom_site_label_1
_geom_bond_atom_site_label_2
_geom_bond_distance
_geom_bond_site_symmetry_2
_geom_bond_publ_flag
C14A O1 1.454(10) . ?
C14A C13A 1.528(16) . ?
C14A C13A 1.528(16) 6_565 ?
C13A N1 1.491(16) . ?
C14B O1 1.437(12) . ?
C14B C13B 1.48(2) 6_565 ?
C14B C13B 1.48(2) . ?
C13B N1 1.49(2) . ?
C1 N1 1.478(6) . ?
C1 C2 1.524(7) . ?
C2 N2 1.337(6) . ?
C2 C3 1.392(6) . ?
C3 C4 1.405(7) . ?
C3 C15 1.500(8) . ?
C4 O2 1.373(5) . ?
C4 C5 1.395(8) . ?
C5 C6 1.375(6) . ?
C5 C16 1.498(7) . ?
C6 N2 1.347(5) . ?
C7 N1 1.479(5) . ?
C7 C8 1.507(7) . ?
C8 N3 1.343(6) . ?
C8 C9 1.388(6) . ?
C9 C10 1.389(8) . ?
C9 C18 1.505(8) . ?
C10 O3 1.368(6) . ?
C10 C11 1.398(8) . ?
C11 C12 1.374(6) . ?
C11 C19 1.493(7) . ?
C12 N3 1.347(6) . ?
N1 Fe1 2.150(3) . ?
N2 Fe1 2.088(3) . ?
N3 Fe1 2.084(3) . ?
O1 Fe1 2.0026(14) 6_565 ?
O1 Fe1 2.0026(14) . ?
O2 C17 1.417(8) . ?
O3 C20 1.390(10) . ?
Fe1 O5 1.909(3) . ?
Fe1 O4 2.060(4) . ?
Cl1 Cl1 0.635(4) 6 ?
Cl1 O8 1.356(7) . ?
Cl1 O7 1.378(6) . ?
Cl1 O6 1.387(6) . ?
Cl1 O9 1.394(11) 6 ?
Cl1 O9 2.027(12) . ?
Cl4 O18 1.338(10) . ?
Cl4 O17 1.370(7) . ?
Cl4 O17 1.370(7) 6_565 ?
Cl4 O16 1.450(10) . ?
C21 O5 1.403(8) . ?
Cl1_1 Cl1_1 0.581(17) 5 ?
Cl1_1 O3_1 1.011(19) 5 ?
Cl1_1 O3_1 1.011(19) 2 ?
Cl1_1 O2_1 1.376(16) 5 ?
Cl1_1 O2_1 1.376(16) 2 ?
Cl1_1 O4_1 1.413(13) . ?
Cl1_1 O4_1 1.413(13) 6 ?
Cl1_1 O3_1 1.424(13) . ?
Cl1_1 O3_1 1.424(13) 6 ?
Cl1_1 O1_1 1.431(13) . ?
Cl1_1 O1_1 1.431(13) 6 ?
Cl1_1 O2_1 1.436(12) . ?
O1_1 O1_1 0.37(5) 6 ?
O1_1 O3_1 1.39(4) 2 ?
O1_1 O3_1 1.60(3) 5 ?
O2_1 O2_1 0.30(7) 2 ?
O2_1 O3_1 0.90(6) 6 ?
O2_1 O3_1 1.15(4) 5 ?
O3_1 O4_1 1.32(4) 2 ?
O3_1 O4_1 1.56(3) 5 ?
O3_1 O3_1 1.66(6) 6 ?
O3_1 O3_1 1.73(5) 2 ?
O4_1 O4_1 0.42(5) 6 ?
Cl1_2 O3_2 1.369(9) . ?
Cl1_2 O4_2 1.426(10) . ?
Cl1_2 O4_2 1.426(10) 6 ?
Cl1_2 O1_2 1.430(8) . ?
Cl1_2 O2_2 1.436(10) . ?
Cl1_2 O2_2 1.436(10) 6 ?
O2_2 O4_2 0.33(2) 6 ?
Cl1_3 O4_3 1.392(9) . ?
Cl1_3 O1_3 1.414(11) 6 ?
Cl1_3 O1_3 1.414(11) . ?
Cl1_3 O3_3 1.446(11) 6 ?
Cl1_3 O3_3 1.446(11) . ?
Cl1_3 O2_3 1.490(10) . ?
O1_3 O3_3 0.24(5) 6 ?
